data_8103296
loop_
_publ_author_name
'Yuan Cao'
'Guosheng Cheng'
'Guozhu Shen'

_publ_section_title
;
 Crystal structure of
 catena-{[bis(benzo-15-crown-5)ammonium][silver(I)-tetrakis(m-sulfido)tungstate(VI)],
 [(C14H20O5)2(NH4)][AgWS4]
;
_journal_issue 1
_journal_name_full 'Zeitschrift f\"ur Kristallographie - New Crystal Structures'
_journal_page_first 50
_journal_volume 227
_journal_year 2012
_chemical_formula_moiety '2(C14 H20 O5), Ag S4 W, N'
_chemical_formula_sum 'C28 H40 Ag N O10 S4 W'
_chemical_formula_weight 970.57
_chemical_name_systematic
; 
catena-poly[[bis(benzo-15-crown-5)ammonium]
[silver(I)-di-\m-sulfido-tungstate(VI)(Ag-W)-di-\m-sulfido]]
;
_space_group_IT_number 14
_symmetry_cell_setting monoclinic
_symmetry_space_group_name_Hall '-P 2yn'
_symmetry_space_group_name_H-M 'P 1 21/n 1'
_atom_sites_solution_hydrogens geom
_atom_sites_solution_primary direct
_atom_sites_solution_secondary difmap
_audit_creation_method SHELXL-97
_cell_angle_alpha 90.00
_cell_angle_beta 92.12(3)
_cell_angle_gamma 90.00
_cell_formula_units_Z 4
_cell_length_a 12.915(3)
_cell_length_b 11.515(2)
_cell_length_c 24.758(5)
_cell_measurement_reflns_used 28323
_cell_measurement_temperature 291(2)
_cell_measurement_theta_max 26.02
_cell_measurement_theta_min 1.45
_cell_volume 3679.4(13)
_computing_cell_refinement 'SMART (Bruker, 1998)'
_computing_data_collection 'SMART (Bruker, 1998)'
_computing_data_reduction 'SAINT (Bruker, 1998)'
_computing_molecular_graphics 'SHELXTL (Sheldrick, 2000)'
_computing_publication_material 'SHELXTL (Sheldrick, 2000)'
_computing_structure_refinement 'SHELXTL (Sheldrick, 2000)'
_computing_structure_solution 'SHELXTL (Sheldrick, 2000)'
_diffrn_ambient_temperature 291(2)
_diffrn_measured_fraction_theta_full 0.995
_diffrn_measured_fraction_theta_max 0.995
_diffrn_measurement_device_type 'Bruker APEX CCD area-detector'
_diffrn_measurement_method '\f and \w'
_diffrn_radiation_monochromator graphite
_diffrn_radiation_source 'fine-focus sealed tube'
_diffrn_radiation_type MoK\a
_diffrn_radiation_wavelength 0.71073
_diffrn_reflns_av_R_equivalents 0.0482
_diffrn_reflns_av_sigmaI/netI 0.0785
_diffrn_reflns_limit_h_max 15
_diffrn_reflns_limit_h_min 0
_diffrn_reflns_limit_k_max 13
_diffrn_reflns_limit_k_min 0
_diffrn_reflns_limit_l_max 29
_diffrn_reflns_limit_l_min -29
_diffrn_reflns_number 7509
_diffrn_reflns_theta_full 25.97
_diffrn_reflns_theta_max 25.97
_diffrn_reflns_theta_min 1.65
_exptl_absorpt_coefficient_mu 3.933
_exptl_absorpt_correction_T_max 0.5068
_exptl_absorpt_correction_T_min 0.3849
_exptl_absorpt_correction_type multi-scan
_exptl_absorpt_process_details '(SADABS; Bruker, 1998)'
_exptl_crystal_colour orange
_exptl_crystal_density_diffrn 1.752
_exptl_crystal_density_method 'not measured'
_exptl_crystal_description block
_exptl_crystal_F_000 1920
_exptl_crystal_size_max 0.30
_exptl_crystal_size_mid 0.25
_exptl_crystal_size_min 0.20
_refine_diff_density_max 1.026
_refine_diff_density_min -0.920
_refine_diff_density_rms 0.219
_refine_ls_extinction_method none
_refine_ls_goodness_of_fit_ref 0.983
_refine_ls_hydrogen_treatment constr
_refine_ls_matrix_type full
_refine_ls_number_parameters 406
_refine_ls_number_reflns 7182
_refine_ls_number_restraints 2
_refine_ls_restrained_S_all 0.987
_refine_ls_R_factor_all 0.0742
_refine_ls_R_factor_gt 0.0590
_refine_ls_shift/su_max 0.001
_refine_ls_shift/su_mean 0.000
_refine_ls_structure_factor_coef Fsqd
_refine_ls_weighting_details 'calc w=1/[\s^2^(Fo^2^)+(0.0821P)^2^] where P=(Fo^2^+2Fc^2^)/3'
_refine_ls_weighting_scheme calc
_refine_ls_wR_factor_gt 0.1518
_refine_ls_wR_factor_ref 0.1642
_reflns_number_gt 5470
_reflns_number_total 7182
_reflns_threshold_expression >2sigma(I)
_cod_data_source_file 1267-3636.cff
_cod_data_source_block 1
_cod_original_sg_symbol_H-M 'P 21/n'
_cod_database_code 8103296

loop_
_symmetry_equiv_pos_as_xyz
'x, y, z'
'-x+1/2, y+1/2, -z+1/2'
'-x, -y, -z'
'x-1/2, -y-1/2, z-1/2'

loop_
_atom_site_label
_atom_site_type_symbol
_atom_site_fract_x
_atom_site_fract_y
_atom_site_fract_z
_atom_site_U_iso_or_equiv
_atom_site_adp_type
_atom_site_occupancy
_atom_site_symmetry_multiplicity
_atom_site_calc_flag
_atom_site_refinement_flags
W1 W 0.79318(3) 0.44551(3) 0.252234(15) 0.04819(14) Uani 1 1 d .
Ag1 Ag 0.75749(5) 0.19438(6) 0.23287(3) 0.04684(18) Uani 1 1 d U
S1 S 0.68758(19) 0.3758(2) 0.18758(9) 0.0513(5) Uani 1 1 d U
S2 S 0.8957(2) 0.31312(19) 0.28613(9) 0.0505(5) Uani 1 1 d .
S3 S 0.87760(18) 0.5849(2) 0.21325(9) 0.0501(5) Uani 1 1 d .
S4 S 0.69877(19) 0.5147(2) 0.31878(9) 0.0495(5) Uani 1 1 d .
O1 O 0.3241(5) 0.1653(5) 0.1743(3) 0.0496(14) Uani 1 1 d .
O2 O 0.3330(5) 0.0311(5) 0.0841(3) 0.0479(14) Uani 1 1 d .
O3 O 0.1156(5) 0.0658(5) 0.0572(3) 0.0517(15) Uani 1 1 d .
O4 O 0.0328(5) 0.2854(5) 0.0892(3) 0.0512(15) Uani 1 1 d .
O5 O 0.1648(5) 0.2964(5) 0.1766(2) 0.0456(13) Uani 1 1 d .
C11 C 0.3362(7) 0.2685(7) 0.2031(4) 0.0448(19) Uani 1 1 d .
C12 C 0.4283(7) 0.2956(7) 0.2327(3) 0.0440(18) Uani 1 1 d .
H12A H 0.4833 0.2433 0.2347 0.053 Uiso 1 1 calc R
C13 C 0.4353(8) 0.4048(8) 0.2595(4) 0.055(2) Uani 1 1 d .
H13A H 0.4974 0.4307 0.2753 0.067 Uiso 1 1 calc R
C14 C 0.3451(8) 0.4717(8) 0.2610(4) 0.049(2) Uani 1 1 d .
H14A H 0.3469 0.5407 0.2806 0.059 Uiso 1 1 calc R
C15 C 0.2536(8) 0.4395(7) 0.2346(4) 0.051(2) Uani 1 1 d .
H15A H 0.1948 0.4859 0.2363 0.061 Uiso 1 1 calc R
C16 C 0.2512(6) 0.3356(7) 0.2053(3) 0.0395(17) Uani 1 1 d .
C21 C 0.4052(7) 0.0890(7) 0.1702(3) 0.0423(18) Uani 1 1 d .
H21A H 0.4290 0.0631 0.2058 0.051 Uiso 1 1 calc R
H21B H 0.4625 0.1263 0.1528 0.051 Uiso 1 1 calc R
C22 C 0.3659(8) -0.0133(9) 0.1367(4) 0.052(2) Uani 1 1 d .
H22A H 0.4206 -0.0702 0.1330 0.063 Uiso 1 1 calc R
H22B H 0.3083 -0.0503 0.1539 0.063 Uiso 1 1 calc R
C23 C 0.2666(7) -0.0509(8) 0.0571(4) 0.052(2) Uani 1 1 d .
H23A H 0.2928 -0.1285 0.0642 0.062 Uiso 1 1 calc R
H23B H 0.2677 -0.0375 0.0185 0.062 Uiso 1 1 calc R
C24 C 0.1536(8) -0.0435(7) 0.0753(3) 0.048(2) Uani 1 1 d .
H24A H 0.1124 -0.1059 0.0593 0.057 Uiso 1 1 calc R
H24B H 0.1513 -0.0491 0.1143 0.057 Uiso 1 1 calc R
C25 C 0.0117(7) 0.0808(8) 0.0733(4) 0.053(2) Uani 1 1 d .
H25A H 0.0080 0.0698 0.1120 0.064 Uiso 1 1 calc R
H25B H -0.0332 0.0242 0.0553 0.064 Uiso 1 1 calc R
C26 C -0.0229(7) 0.2029(8) 0.0580(4) 0.051(2) Uani 1 1 d .
H26A H -0.0117 0.2162 0.0200 0.061 Uiso 1 1 calc R
H26B H -0.0964 0.2113 0.0638 0.061 Uiso 1 1 calc R
C27 C -0.0053(6) 0.2999(7) 0.1412(3) 0.0429(18) Uani 1 1 d .
H27A H -0.0178 0.2250 0.1576 0.052 Uiso 1 1 calc R
H27B H -0.0699 0.3431 0.1393 0.052 Uiso 1 1 calc R
C28 C 0.0763(7) 0.3660(7) 0.1737(4) 0.0447(19) Uani 1 1 d .
H28A H 0.0912 0.4393 0.1563 0.054 Uiso 1 1 calc R
H28B H 0.0526 0.3819 0.2097 0.054 Uiso 1 1 calc R
O6 O 0.4091(5) 0.4925(6) 0.0668(3) 0.0551(16) Uani 1 1 d .
O7 O 0.4844(6) 0.2706(5) 0.0575(3) 0.0572(17) Uani 1 1 d .
O8 O 0.3641(5) 0.1904(5) -0.0331(3) 0.0502(14) Uani 1 1 d U
O9 O 0.1599(6) 0.3083(6) -0.0430(3) 0.0586(17) Uani 1 1 d .
O10 O 0.2324(5) 0.5087(6) 0.0140(3) 0.0535(15) Uani 1 1 d .
C31 C 0.3344(8) 0.5617(9) 0.0882(4) 0.053(2) Uani 1 1 d .
C32 C 0.3528(9) 0.6249(8) 0.1327(4) 0.057(2) Uani 1 1 d .
H32A H 0.4195 0.6284 0.1480 0.069 Uiso 1 1 calc R
C33 C 0.2721(8) 0.6862(9) 0.1567(5) 0.065(3) Uani 1 1 d .
H33A H 0.2840 0.7224 0.1899 0.078 Uiso 1 1 calc R
C34 C 0.1755(8) 0.6929(9) 0.1310(5) 0.061(3) Uani 1 1 d .
H34A H 0.1225 0.7358 0.1458 0.073 Uiso 1 1 calc R
C35 C 0.1595(10) 0.6335(9) 0.0823(5) 0.069(3) Uani 1 1 d .
H35A H 0.0970 0.6411 0.0628 0.082 Uiso 1 1 calc R
C36 C 0.2371(9) 0.5630(9) 0.0628(5) 0.065(3) Uani 1 1 d .
C41 C 0.4971(8) 0.4580(8) 0.0986(4) 0.055(2) Uani 1 1 d .
H41A H 0.4766 0.4280 0.1332 0.066 Uiso 1 1 calc R
H41B H 0.5436 0.5232 0.1048 0.066 Uiso 1 1 calc R
C42 C 0.5483(8) 0.3656(9) 0.0669(4) 0.059(2) Uani 1 1 d .
H42A H 0.5683 0.3975 0.0326 0.071 Uiso 1 1 calc R
H42B H 0.6108 0.3405 0.0865 0.071 Uiso 1 1 calc R
C43 C 0.5198(9) 0.1906(9) 0.0199(4) 0.062(3) Uani 1 1 d .
H43A H 0.5037 0.1123 0.0313 0.075 Uiso 1 1 calc R
H43B H 0.5943 0.1972 0.0174 0.075 Uiso 1 1 calc R
C44 C 0.4683(8) 0.2147(9) -0.0337(4) 0.063(3) Uani 1 1 d .
H44A H 0.4780 0.2958 -0.0429 0.076 Uiso 1 1 calc R
H44B H 0.5001 0.1678 -0.0611 0.076 Uiso 1 1 calc R
C45 C 0.3175(9) 0.2435(8) -0.0784(4) 0.059(2) Uani 1 1 d U
H45A H 0.3445 0.2086 -0.1107 0.071 Uiso 1 1 calc R
H45B H 0.3363 0.3251 -0.0784 0.071 Uiso 1 1 calc R
C46 C 0.2021(8) 0.2336(10) -0.0809(5) 0.068(3) Uani 1 1 d .
H46A H 0.1755 0.2535 -0.1168 0.082 Uiso 1 1 calc R
H46B H 0.1820 0.1542 -0.0733 0.082 Uiso 1 1 calc R
C47 C 0.1508(10) 0.4218(9) -0.0607(5) 0.064(3) Uani 1 1 d .
H47A H 0.0910 0.4277 -0.0855 0.077 Uiso 1 1 calc R
H47B H 0.2117 0.4418 -0.0806 0.077 Uiso 1 1 calc R
C48 C 0.1393(9) 0.5068(10) -0.0161(5) 0.067(3) Uani 1 1 d .
H48A H 0.1240 0.5833 -0.0307 0.081 Uiso 1 1 calc R
H48B H 0.0831 0.4837 0.0065 0.081 Uiso 1 1 calc R
N1 N 0.2574(6) 0.2646(7) 0.0654(3) 0.0511(18) Uani 1 1 d .

loop_
_atom_site_aniso_label
_atom_site_aniso_U_11
_atom_site_aniso_U_22
_atom_site_aniso_U_33
_atom_site_aniso_U_23
_atom_site_aniso_U_13
_atom_site_aniso_U_12
W1 0.0445(2) 0.0508(2) 0.0493(2) -0.00604(15) 0.00178(15) -0.00107(15)
Ag1 0.0487(4) 0.0473(4) 0.0445(4) 0.0026(3) 0.0015(3) 0.0049(3)
S1 0.0524(12) 0.0572(12) 0.0449(11) -0.0016(8) 0.0106(10) 0.0136(10)
S2 0.0617(14) 0.0425(11) 0.0474(12) 0.0100(9) 0.0038(10) -0.0033(10)
S3 0.0479(12) 0.0549(12) 0.0478(12) 0.0085(10) 0.0079(9) 0.0028(10)
S4 0.0517(12) 0.0480(11) 0.0495(12) -0.0072(9) 0.0113(10) -0.0024(10)
O1 0.051(3) 0.050(3) 0.048(3) -0.003(3) 0.000(3) 0.002(3)
O2 0.050(3) 0.040(3) 0.054(4) 0.006(3) -0.002(3) 0.003(3)
O3 0.056(4) 0.051(4) 0.049(3) -0.012(3) 0.010(3) 0.012(3)
O4 0.051(4) 0.049(3) 0.055(4) 0.003(3) 0.012(3) 0.011(3)
O5 0.047(3) 0.043(3) 0.046(3) -0.014(2) -0.003(3) 0.004(3)
C11 0.042(4) 0.044(4) 0.049(5) 0.010(4) 0.003(4) -0.006(4)
C12 0.048(5) 0.040(4) 0.044(4) -0.006(3) -0.002(4) 0.009(4)
C13 0.067(6) 0.053(5) 0.047(5) -0.021(4) 0.009(4) -0.010(5)
C14 0.055(5) 0.050(5) 0.043(5) -0.012(4) 0.005(4) 0.004(4)
C15 0.053(5) 0.037(4) 0.063(6) -0.001(4) 0.009(4) 0.010(4)
C16 0.044(4) 0.046(4) 0.029(4) 0.005(3) 0.006(3) -0.011(3)
C21 0.045(4) 0.046(4) 0.037(4) 0.001(3) 0.009(3) 0.003(4)
C22 0.053(5) 0.061(5) 0.043(5) 0.020(4) 0.007(4) -0.005(4)
C23 0.049(5) 0.051(5) 0.055(5) 0.010(4) 0.006(4) -0.008(4)
C24 0.059(5) 0.050(5) 0.035(4) -0.020(3) 0.000(4) 0.003(4)
C25 0.047(5) 0.060(5) 0.054(5) 0.003(4) 0.021(4) 0.016(4)
C26 0.050(5) 0.048(5) 0.056(5) -0.003(4) 0.017(4) -0.016(4)
C27 0.040(4) 0.038(4) 0.051(5) -0.011(3) 0.005(4) -0.005(3)
C28 0.048(5) 0.037(4) 0.050(5) -0.012(3) 0.016(4) 0.002(4)
O6 0.053(4) 0.057(4) 0.056(4) 0.001(3) 0.012(3) -0.007(3)
O7 0.074(4) 0.044(3) 0.055(4) 0.016(3) 0.021(3) 0.010(3)
O8 0.047(3) 0.040(3) 0.065(4) -0.012(3) 0.021(3) 0.005(3)
O9 0.073(4) 0.049(4) 0.054(4) -0.010(3) 0.002(3) -0.015(3)
O10 0.058(4) 0.050(3) 0.052(4) 0.010(3) -0.003(3) -0.009(3)
C31 0.049(5) 0.065(6) 0.047(5) -0.011(4) 0.002(4) -0.017(4)
C32 0.066(6) 0.056(5) 0.051(5) -0.018(4) 0.020(5) 0.007(5)
C33 0.061(6) 0.062(6) 0.073(7) -0.006(5) 0.018(5) -0.001(5)
C34 0.052(5) 0.053(5) 0.079(7) -0.011(5) 0.000(5) 0.012(4)
C35 0.086(8) 0.056(6) 0.065(6) -0.005(5) 0.031(6) -0.005(6)
C36 0.061(6) 0.055(6) 0.077(7) 0.022(5) 0.000(5) -0.025(5)
C41 0.056(6) 0.059(5) 0.051(5) -0.010(4) 0.013(4) -0.024(5)
C42 0.057(6) 0.069(6) 0.053(5) 0.006(5) 0.019(5) 0.011(5)
C43 0.065(6) 0.067(6) 0.055(6) 0.001(5) 0.012(5) 0.022(5)
C44 0.067(6) 0.056(5) 0.070(6) -0.021(5) 0.039(5) -0.019(5)
C45 0.071(6) 0.046(5) 0.062(5) -0.014(4) 0.007(4) -0.011(4)
C46 0.056(6) 0.075(7) 0.074(7) 0.006(6) 0.003(5) 0.016(5)
C47 0.075(7) 0.055(6) 0.064(6) 0.016(5) 0.010(5) -0.017(5)
C48 0.064(7) 0.066(6) 0.072(7) -0.002(5) 0.000(5) 0.022(5)
N1 0.047(4) 0.058(4) 0.048(4) -0.009(3) -0.001(3) 0.016(3)

loop_
_atom_type_symbol
_atom_type_description
_atom_type_scat_dispersion_real
_atom_type_scat_dispersion_imag
_atom_type_scat_source
C C 0.0033 0.0016 'International Tables Vol C Tables 4.2.6.8 and 6.1.1.4'
H H 0.0000 0.0000 'International Tables Vol C Tables 4.2.6.8 and 6.1.1.4'
N N 0.0061 0.0033 'International Tables Vol C Tables 4.2.6.8 and 6.1.1.4'
O O 0.0106 0.0060 'International Tables Vol C Tables 4.2.6.8 and 6.1.1.4'
S S 0.1246 0.1234 'International Tables Vol C Tables 4.2.6.8 and 6.1.1.4'
Ag Ag -0.8971 1.1015 'International Tables Vol C Tables 4.2.6.8 and 6.1.1.4'
W W -0.8490 6.8722 'International Tables Vol C Tables 4.2.6.8 and 6.1.1.4'

loop_
_geom_angle_atom_site_label_1
_geom_angle_atom_site_label_2
_geom_angle_atom_site_label_3
_geom_angle
_geom_angle_site_symmetry_1
_geom_angle_site_symmetry_3
S2 W1 S3 112.33(9) . .
S2 W1 S1 112.09(9) . .
S3 W1 S1 104.53(9) . .
S2 W1 S4 107.94(9) . .
S3 W1 S4 111.02(9) . .
S1 W1 S4 108.91(9) . .
S2 W1 Ag1 57.71(7) . .
S3 W1 Ag1 136.24(7) . .
S1 W1 Ag1 56.07(6) . .
S4 W1 Ag1 112.44(6) . .
S2 W1 Ag1 139.98(7) . 2_655
S3 W1 Ag1 57.39(7) . 2_655
S1 W1 Ag1 107.89(6) . 2_655
S4 W1 Ag1 55.54(6) . 2_655
Ag1 W1 Ag1 158.284(15) . 2_655
S4 Ag1 S1 122.71(8) 2_645 .
S4 Ag1 S3 91.73(8) 2_645 2_645
S1 Ag1 S3 113.50(8) . 2_645
S4 Ag1 S2 122.32(9) 2_645 .
S1 Ag1 S2 91.02(8) . .
S3 Ag1 S2 117.82(8) 2_645 .
S4 Ag1 W1 148.28(6) 2_645 .
S1 Ag1 W1 46.75(6) . .
S3 Ag1 W1 119.98(6) 2_645 .
S2 Ag1 W1 45.41(5) . .
S4 Ag1 W1 47.24(5) 2_645 2_645
S1 Ag1 W1 141.14(7) . 2_645
S3 Ag1 W1 45.83(5) 2_645 2_645
S2 Ag1 W1 127.00(5) . 2_645
W1 Ag1 W1 162.98(3) . 2_645
W1 S1 Ag1 77.18(8) . .
W1 S2 Ag1 76.88(8) . .
W1 S3 Ag1 76.78(7) . 2_655
W1 S4 Ag1 77.22(7) . 2_655
C21 O1 C11 120.8(7) . .
C23 O2 C22 109.8(7) . .
C24 O3 C25 109.8(7) . .
C27 O4 C26 113.2(7) . .
C16 O5 C28 119.0(6) . .
C16 C11 O1 115.8(8) . .
C16 C11 C12 121.8(8) . .
O1 C11 C12 122.1(8) . .
C11 C12 C13 118.3(8) . .
C11 C12 H12A 120.8 . .
C13 C12 H12A 120.8 . .
C14 C13 C12 117.5(9) . .
C14 C13 H13A 121.2 . .
C12 C13 H13A 121.2 . .
C15 C14 C13 122.6(8) . .
C15 C14 H14A 118.7 . .
C13 C14 H14A 118.7 . .
C14 C15 C16 118.5(8) . .
C14 C15 H15A 120.7 . .
C16 C15 H15A 120.7 . .
C11 C16 O5 116.0(7) . .
C11 C16 C15 120.6(8) . .
O5 C16 C15 123.4(8) . .
O1 C21 C22 107.3(7) . .
O1 C21 H21A 110.3 . .
C22 C21 H21A 110.3 . .
O1 C21 H21B 110.3 . .
C22 C21 H21B 110.3 . .
H21A C21 H21B 108.5 . .
O2 C22 C21 107.4(7) . .
O2 C22 H22A 110.2 . .
C21 C22 H22A 110.2 . .
O2 C22 H22B 110.2 . .
C21 C22 H22B 110.2 . .
H22A C22 H22B 108.5 . .
O2 C23 C24 112.7(8) . .
O2 C23 H23A 109.0 . .
C24 C23 H23A 109.0 . .
O2 C23 H23B 109.0 . .
C24 C23 H23B 109.0 . .
H23A C23 H23B 107.8 . .
O3 C24 C23 106.1(8) . .
O3 C24 H24A 110.5 . .
C23 C24 H24A 110.5 . .
O3 C24 H24B 110.5 . .
C23 C24 H24B 110.5 . .
H24A C24 H24B 108.7 . .
O3 C25 C26 108.3(8) . .
O3 C25 H25A 110.0 . .
C26 C25 H25A 110.0 . .
O3 C25 H25B 110.0 . .
C26 C25 H25B 110.0 . .
H25A C25 H25B 108.4 . .
O4 C26 C25 110.4(8) . .
O4 C26 H26A 109.6 . .
C25 C26 H26A 109.6 . .
O4 C26 H26B 109.6 . .
C25 C26 H26B 109.6 . .
H26A C26 H26B 108.1 . .
O4 C27 C28 106.7(7) . .
O4 C27 H27A 110.4 . .
C28 C27 H27A 110.4 . .
O4 C27 H27B 110.4 . .
C28 C27 H27B 110.4 . .
H27A C27 H27B 108.6 . .
O5 C28 C27 107.0(6) . .
O5 C28 H28A 110.3 . .
C27 C28 H28A 110.3 . .
O5 C28 H28B 110.3 . .
C27 C28 H28B 110.3 . .
H28A C28 H28B 108.6 . .
C31 O6 C41 120.6(8) . .
C42 O7 C43 115.1(8) . .
C44 O8 C45 107.2(8) . .
C47 O9 C46 113.5(8) . .
C36 O10 C48 119.5(9) . .
C32 C31 O6 121.9(9) . .
C32 C31 C36 120.0(11) . .
O6 C31 C36 118.1(9) . .
C31 C32 C33 120.7(11) . .
C31 C32 H32A 119.7 . .
C33 C32 H32A 119.7 . .
C34 C33 C32 120.2(11) . .
C34 C33 H33A 119.9 . .
C32 C33 H33A 119.9 . .
C33 C34 C35 118.2(10) . .
C33 C34 H34A 120.9 . .
C35 C34 H34A 120.9 . .
C36 C35 C34 120.0(12) . .
C36 C35 H35A 120.0 . .
C34 C35 H35A 120.0 . .
O10 C36 C31 114.1(10) . .
O10 C36 C35 124.5(11) . .
C31 C36 C35 120.3(11) . .
O6 C41 C42 105.7(8) . .
O6 C41 H41A 110.6 . .
C42 C41 H41A 110.6 . .
O6 C41 H41B 110.6 . .
C42 C41 H41B 110.6 . .
H41A C41 H41B 108.7 . .
O7 C42 C41 112.2(8) . .
O7 C42 H42A 109.2 . .
C41 C42 H42A 109.2 . .
O7 C42 H42B 109.2 . .
C41 C42 H42B 109.2 . .
H42A C42 H42B 107.9 . .
O7 C43 C44 108.9(8) . .
O7 C43 H43A 109.9 . .
C44 C43 H43A 109.9 . .
O7 C43 H43B 109.9 . .
C44 C43 H43B 109.9 . .
H43A C43 H43B 108.3 . .
O8 C44 C43 111.0(8) . .
O8 C44 H44A 109.4 . .
C43 C44 H44A 109.4 . .
O8 C44 H44B 109.4 . .
C43 C44 H44B 109.4 . .
H44A C44 H44B 108.0 . .
O8 C45 C46 113.5(9) . .
O8 C45 H45A 108.9 . .
C46 C45 H45A 108.9 . .
O8 C45 H45B 108.9 . .
C46 C45 H45B 108.9 . .
H45A C45 H45B 107.7 . .
O9 C46 C45 109.8(10) . .
O9 C46 H46A 109.7 . .
C45 C46 H46A 109.7 . .
O9 C46 H46B 109.7 . .
C45 C46 H46B 109.7 . .
H46A C46 H46B 108.2 . .
O9 C47 C48 113.3(9) . .
O9 C47 H47A 108.9 . .
C48 C47 H47A 108.9 . .
O9 C47 H47B 108.9 . .
C48 C47 H47B 108.9 . .
H47A C47 H47B 107.7 . .
O10 C48 C47 107.5(9) . .
O10 C48 H48A 110.2 . .
C47 C48 H48A 110.2 . .
O10 C48 H48B 110.2 . .
C47 C48 H48B 110.2 . .
H48A C48 H48B 108.5 . .

loop_
_geom_bond_atom_site_label_1
_geom_bond_atom_site_label_2
_geom_bond_distance
_geom_bond_site_symmetry_2
W1 S2 2.168(2) .
W1 S3 2.185(2) .
W1 S1 2.215(3) .
W1 S4 2.233(2) .
W1 Ag1 2.9645(10) .
W1 Ag1 2.9656(10) 2_655
Ag1 S4 2.507(2) 2_645
Ag1 S1 2.523(2) .
Ag1 S3 2.566(2) 2_645
Ag1 S2 2.573(3) .
Ag1 W1 2.9656(10) 2_645
S3 Ag1 2.566(2) 2_655
S4 Ag1 2.507(2) 2_655
O1 C21 1.373(10) .
O1 C11 1.392(11) .
O2 C23 1.424(11) .
O2 C22 1.448(10) .
O3 C24 1.417(11) .
O3 C25 1.425(11) .
O4 C27 1.404(10) .
O4 C26 1.405(11) .
O5 C16 1.376(10) .
O5 C28 1.396(10) .
C11 C16 1.345(12) .
C11 C12 1.410(12) .
C12 C13 1.422(12) .
C12 H12A 0.9300 .
C13 C14 1.398(14) .
C13 H13A 0.9300 .
C14 C15 1.379(14) .
C14 H14A 0.9300 .
C15 C16 1.400(12) .
C15 H15A 0.9300 .
C21 C22 1.517(13) .
C21 H21A 0.9700 .
C21 H21B 0.9700 .
C22 H22A 0.9700 .
C22 H22B 0.9700 .
C23 C24 1.545(13) .
C23 H23A 0.9700 .
C23 H23B 0.9700 .
C24 H24A 0.9700 .
C24 H24B 0.9700 .
C25 C26 1.519(13) .
C25 H25A 0.9700 .
C25 H25B 0.9700 .
C26 H26A 0.9700 .
C26 H26B 0.9700 .
C27 C28 1.510(11) .
C27 H27A 0.9700 .
C27 H27B 0.9700 .
C28 H28A 0.9700 .
C28 H28B 0.9700 .
O6 C31 1.373(12) .
O6 C41 1.415(13) .
O7 C42 1.385(13) .
O7 C43 1.399(12) .
O8 C44 1.375(12) .
O8 C45 1.394(13) .
O9 C47 1.382(12) .
O9 C46 1.398(13) .
O10 C36 1.360(14) .
O10 C48 1.392(13) .
C31 C32 1.334(13) .
C31 C36 1.383(15) .
C32 C33 1.408(14) .
C32 H32A 0.9300 .
C33 C34 1.381(15) .
C33 H33A 0.9300 .
C34 C35 1.397(15) .
C34 H34A 0.9300 .
C35 C36 1.389(16) .
C35 H35A 0.9300 .
C41 C42 1.491(13) .
C41 H41A 0.9700 .
C41 H41B 0.9700 .
C42 H42A 0.9700 .
C42 H42B 0.9700 .
C43 C44 1.488(16) .
C43 H43A 0.9700 .
C43 H43B 0.9700 .
C44 H44A 0.9700 .
C44 H44B 0.9700 .
C45 C46 1.494(15) .
C45 H45A 0.9700 .
C45 H45B 0.9700 .
C46 H46A 0.9700 .
C46 H46B 0.9700 .
C47 C48 1.488(15) .
C47 H47A 0.9700 .
C47 H47B 0.9700 .
C48 H48A 0.9700 .
C48 H48B 0.9700 .
